data_7008148
loop_
_publ_author_name
'Olsson, Daniel'
'Nilsson, Patrik'
'El Masnaouy, Mostafa'
'Wendt, Ola F.'

_publ_section_title
;
 A catalytic and mechanistic investigation of a PCP pincer palladium
 complex in the Stille reaction.
;
_journal_issue 11
_journal_name_full 'Dalton transactions (Cambridge, England : 2003)'
_journal_page_first 1924
_journal_page_last 1929
_journal_paper_doi 10.1039/b417908k
_journal_year 2005
_chemical_formula_sum 'C36 H35 Cl O P2 Pd'
_chemical_formula_weight 687.43
_chemical_name_systematic
;
?
;
_space_group_IT_number 92
_symmetry_cell_setting tetragonal
_symmetry_space_group_name_Hall 'P 4abw 2nw'
_symmetry_space_group_name_H-M 'P 41 21 2'
_atom_sites_solution_hydrogens geom
_atom_sites_solution_primary direct
_atom_sites_solution_secondary difmap
_audit_creation_method SHELXL-97
_cell_angle_alpha 90.00
_cell_angle_beta 90.00
_cell_angle_gamma 90.00
_cell_formula_units_Z 4
_cell_length_a 15.016(2)
_cell_length_b 15.016(2)
_cell_length_c 14.129(3)
_cell_measurement_reflns_used 5579
_cell_measurement_temperature 293(2)
_cell_measurement_theta_max 29.474
_cell_measurement_theta_min 2.397
_cell_volume 3185.8(9)
_computing_cell_refinement 'Bruker SAINT'
_computing_data_collection 'Bruker SMART'
_computing_data_reduction 'Bruker SAINT'
_computing_molecular_graphics 'Diamond (Brandenburg)'
_computing_publication_material 'SHELXL-97 (Sheldrick, 1997)'
_computing_structure_refinement 'SHELXL-97 (Sheldrick, 1997)'
_computing_structure_solution 'SHELXS-97 (Sheldrick, 1990)'
_diffrn_ambient_temperature 293(2)
_diffrn_detector_area_resol_mean 512
_diffrn_measured_fraction_theta_full 0.959
_diffrn_measured_fraction_theta_max 0.959
_diffrn_measurement_device_type 'Bruker SMART CCD'
_diffrn_measurement_method '\w scans'
_diffrn_radiation_monochromator graphite
_diffrn_radiation_source 'rotating anode'
_diffrn_radiation_type MoK\a
_diffrn_radiation_wavelength 0.71073
_diffrn_reflns_av_R_equivalents 0.0514
_diffrn_reflns_av_sigmaI/netI 0.0357
_diffrn_reflns_limit_h_max 17
_diffrn_reflns_limit_h_min -21
_diffrn_reflns_limit_k_max 21
_diffrn_reflns_limit_k_min -21
_diffrn_reflns_limit_l_max 19
_diffrn_reflns_limit_l_min -19
_diffrn_reflns_number 32386
_diffrn_reflns_theta_full 31.67
_diffrn_reflns_theta_max 31.67
_diffrn_reflns_theta_min 1.92
_diffrn_standards_decay_% 0.0
_exptl_absorpt_coefficient_mu 0.794
_exptl_absorpt_correction_T_max 0.881457
_exptl_absorpt_correction_T_min 0.708525
_exptl_absorpt_correction_type empirical
_exptl_absorpt_process_details 'absorption corrections using SADABS (Sheldrick, 1996)'
_exptl_crystal_colour yellow
_exptl_crystal_density_diffrn 1.433
_exptl_crystal_density_method 'not measured'
_exptl_crystal_description octahedron
_exptl_crystal_F_000 1408
_exptl_crystal_size_max 0.27
_exptl_crystal_size_mid 0.20
_exptl_crystal_size_min 0.11
_refine_diff_density_max 0.557
_refine_diff_density_min -0.349
_refine_diff_density_rms 0.050
_refine_ls_abs_structure_details 'Flack H D (1983), Acta Cryst. A39, 876-881'
_refine_ls_abs_structure_Flack 0.02(3)
_refine_ls_extinction_method none
_refine_ls_goodness_of_fit_ref 0.993
_refine_ls_hydrogen_treatment riding
_refine_ls_matrix_type full
_refine_ls_number_parameters 188
_refine_ls_number_reflns 5069
_refine_ls_number_restraints 0
_refine_ls_restrained_S_all 0.993
_refine_ls_R_factor_all 0.0500
_refine_ls_R_factor_gt 0.0299
_refine_ls_shift/su_max 0.000
_refine_ls_shift/su_mean 0.000
_refine_ls_structure_factor_coef Fsqd
_refine_ls_weighting_details 'calc w=1/[\s^2^(Fo^2^)+(0.0410P)^2^+0.0000P] where P=(Fo^2^+2Fc^2^)/3'
_refine_ls_weighting_scheme calc
_refine_ls_wR_factor_gt 0.0691
_refine_ls_wR_factor_ref 0.0740
_reflns_number_gt 3894
_reflns_number_total 5069
_reflns_threshold_expression I>2sigma(I)
_cod_data_source_file b417908k.txt
_cod_data_source_block compound1
_cod_original_sg_symbol_H-M P4(1)2(1)2
_cod_database_code 7008148

loop_
_symmetry_equiv_pos_as_xyz
'x, y, z'
'-x, -y, z+1/2'
'-y+1/2, x+1/2, z+1/4'
'y+1/2, -x+1/2, z+3/4'
'-x+1/2, y+1/2, -z+1/4'
'x+1/2, -y+1/2, -z+3/4'
'y, x, -z'
'-y, -x, -z+1/2'

loop_
_atom_site_label
_atom_site_type_symbol
_atom_site_fract_x
_atom_site_fract_y
_atom_site_fract_z
_atom_site_U_iso_or_equiv
_atom_site_adp_type
_atom_site_occupancy
_atom_site_symmetry_multiplicity
_atom_site_calc_flag
_atom_site_refinement_flags
_atom_site_disorder_assembly
_atom_site_disorder_group
Pd1 Pd 0.378032(10) 0.378032(10) 0.0000 0.03989(7) Uani 1 2 d S . .
P1 P 0.29764(4) 0.48525(4) 0.07792(4) 0.04303(14) Uani 1 1 d . . .
Cl1 Cl 0.26444(3) 0.26444(3) 0.0000 0.05403(19) Uani 1 2 d S . .
C1 C 0.47399(13) 0.47399(13) 0.0000 0.0466(7) Uani 1 2 d S . .
C2 C 0.46321(16) 0.55218(17) 0.05432(18) 0.0531(6) Uani 1 1 d . . .
C3 C 0.5292(2) 0.6183(2) 0.0523(2) 0.0768(9) Uani 1 1 d . . .
H3 H 0.5211 0.6706 0.0865 0.092 Uiso 1 1 calc R . .
C4 C 0.60632(19) 0.60632(19) 0.0000 0.0881(15) Uani 1 2 d S . .
H4 H 0.6501 0.6501 0.0000 0.106 Uiso 1 2 calc SR . .
C5 C 0.38426(18) 0.56298(18) 0.1169(2) 0.0586(6) Uani 1 1 d . . .
H5A H 0.3623 0.6237 0.1134 0.070 Uiso 1 1 calc R . .
H5B H 0.4006 0.5506 0.1821 0.070 Uiso 1 1 calc R . .
C11 C 0.22032(14) 0.54531(14) 0.00201(17) 0.0458(5) Uani 1 1 d . . .
C12 C 0.17608(19) 0.49825(18) -0.0677(2) 0.0615(7) Uani 1 1 d . . .
H12 H 0.1875 0.4379 -0.0761 0.074 Uiso 1 1 calc R . .
C13 C 0.1142(2) 0.5414(2) -0.1257(2) 0.0779(9) Uani 1 1 d . . .
H13 H 0.0841 0.5091 -0.1719 0.094 Uiso 1 1 calc R . .
C14 C 0.0975(2) 0.6295(3) -0.1158(2) 0.0723(8) Uani 1 1 d . . .
H14 H 0.0563 0.6574 -0.1550 0.087 Uiso 1 1 calc R . .
C15 C 0.1415(3) 0.6775(2) -0.0475(3) 0.0805(10) Uani 1 1 d . . .
H15 H 0.1303 0.7381 -0.0411 0.097 Uiso 1 1 calc R . .
C16 C 0.2027(2) 0.63603(17) 0.0124(2) 0.0637(7) Uani 1 1 d . . .
H16 H 0.2316 0.6688 0.0590 0.076 Uiso 1 1 calc R . .
C21 C 0.23345(17) 0.46009(16) 0.18413(17) 0.0499(5) Uani 1 1 d . . .
C22 C 0.1929(2) 0.5262(2) 0.2362(3) 0.0852(11) Uani 1 1 d . . .
H22 H 0.1967 0.5852 0.2165 0.102 Uiso 1 1 calc R . .
C23 C 0.1463(3) 0.5048(3) 0.3184(3) 0.0938(12) Uani 1 1 d . . .
H23 H 0.1188 0.5497 0.3531 0.113 Uiso 1 1 calc R . .
C24 C 0.1406(2) 0.4197(3) 0.3478(2) 0.0821(10) Uani 1 1 d . . .
H24 H 0.1085 0.4055 0.4020 0.099 Uiso 1 1 calc R . .
C25 C 0.1813(3) 0.3562(3) 0.2986(3) 0.1001(14) Uani 1 1 d . . .
H25 H 0.1778 0.2978 0.3201 0.120 Uiso 1 1 calc R . .
C26 C 0.2286(3) 0.3736(2) 0.2167(2) 0.0813(10) Uani 1 1 d . . .
H26 H 0.2566 0.3277 0.1841 0.098 Uiso 1 1 calc R . .
O1 O 0.6715(5) 0.3285(5) 0.2500 0.303(6) Uani 1 2 d S . .
C31 C 0.5831(5) 0.3214(5) 0.2905(5) 0.159(3) Uani 1 1 d . . .
H31A H 0.5855 0.3255 0.3590 0.190 Uiso 1 1 calc R . .
H31B H 0.5555 0.2653 0.2732 0.190 Uiso 1 1 calc R . .
C32 C 0.5337(4) 0.3967(6) 0.2502(7) 0.207(4) Uani 1 1 d . . .
H32A H 0.4837 0.4134 0.2898 0.248 Uiso 1 1 calc R . .
H32B H 0.5127 0.3837 0.1868 0.248 Uiso 1 1 calc R . .

loop_
_atom_site_aniso_label
_atom_site_aniso_U_11
_atom_site_aniso_U_22
_atom_site_aniso_U_33
_atom_site_aniso_U_23
_atom_site_aniso_U_13
_atom_site_aniso_U_12
Pd1 0.03749(8) 0.03749(8) 0.04469(11) -0.00125(8) 0.00125(8) -0.00141(10)
P1 0.0442(3) 0.0387(3) 0.0462(3) -0.0042(2) -0.0019(2) 0.0012(2)
Cl1 0.0461(2) 0.0461(2) 0.0698(5) -0.0053(3) 0.0053(3) -0.0078(3)
C1 0.0439(10) 0.0439(10) 0.0519(17) 0.0057(13) -0.0057(13) -0.0091(12)
C2 0.0500(14) 0.0506(14) 0.0588(14) -0.0004(11) -0.0083(11) -0.0106(11)
C3 0.083(2) 0.0628(18) 0.085(2) -0.0070(17) -0.0115(17) -0.0283(17)
C4 0.081(2) 0.081(2) 0.103(4) -0.015(2) 0.015(2) -0.043(3)
C5 0.0549(15) 0.0537(14) 0.0672(15) -0.0178(12) -0.0144(13) -0.0036(12)
C11 0.0467(11) 0.0447(11) 0.0459(11) 0.0003(11) 0.0018(12) 0.0017(9)
C12 0.0636(16) 0.0489(14) 0.0721(18) -0.0075(13) -0.0162(14) 0.0013(12)
C13 0.073(2) 0.089(2) 0.0723(18) -0.0090(16) -0.0242(17) 0.0086(18)
C14 0.0685(18) 0.084(2) 0.0642(17) 0.0143(17) -0.0103(14) 0.0160(17)
C15 0.092(3) 0.0553(17) 0.095(2) 0.0078(17) -0.011(2) 0.0228(17)
C16 0.0771(18) 0.0477(14) 0.0662(17) -0.0035(14) -0.0139(15) 0.0099(12)
C21 0.0548(14) 0.0494(13) 0.0454(12) -0.0003(10) -0.0012(11) 0.0071(11)
C22 0.112(3) 0.0593(17) 0.084(2) 0.0056(17) 0.037(2) 0.0201(17)
C23 0.100(3) 0.099(3) 0.082(2) -0.003(2) 0.035(2) 0.027(2)
C24 0.077(2) 0.109(3) 0.0604(18) 0.0092(18) 0.0175(16) -0.0030(19)
C25 0.153(4) 0.071(2) 0.076(2) 0.0106(19) 0.042(3) -0.004(2)
C26 0.122(3) 0.0558(17) 0.0662(17) 0.0053(15) 0.0267(18) 0.0073(19)
O1 0.229(6) 0.229(6) 0.45(2) 0.008(9) 0.008(9) 0.003(9)
C31 0.162(6) 0.185(7) 0.129(5) 0.026(5) -0.024(4) -0.065(5)
C32 0.112(4) 0.384(12) 0.123(4) 0.009(11) 0.001(5) -0.005(6)

loop_
_atom_type_symbol
_atom_type_description
_atom_type_scat_dispersion_real
_atom_type_scat_dispersion_imag
_atom_type_scat_source
C C 0.0033 0.0016 'International Tables Vol C Tables 4.2.6.8 and 6.1.1.4'
H H 0.0000 0.0000 'International Tables Vol C Tables 4.2.6.8 and 6.1.1.4'
O O 0.0106 0.0060 'International Tables Vol C Tables 4.2.6.8 and 6.1.1.4'
P P 0.1023 0.0942 'International Tables Vol C Tables 4.2.6.8 and 6.1.1.4'
Cl Cl 0.1484 0.1585 'International Tables Vol C Tables 4.2.6.8 and 6.1.1.4'
Pd Pd -0.9988 1.0072 'International Tables Vol C Tables 4.2.6.8 and 6.1.1.4'

loop_
_geom_angle_atom_site_label_1
_geom_angle_atom_site_label_2
_geom_angle_atom_site_label_3
_geom_angle
_geom_angle_site_symmetry_1
_geom_angle_site_symmetry_3
_geom_angle_publ_flag
C1 Pd1 P1 82.867(16) . . ?
C1 Pd1 P1 82.867(16) . 7 ?
P1 Pd1 P1 165.73(3) . 7 ?
C1 Pd1 Cl1 180.000(11) . . ?
P1 Pd1 Cl1 97.133(16) . . ?
P1 Pd1 Cl1 97.133(16) 7 . ?
C11 P1 C21 104.51(11) . . ?
C11 P1 C5 108.34(12) . . ?
C21 P1 C5 105.04(13) . . ?
C11 P1 Pd1 113.63(8) . . ?
C21 P1 Pd1 121.86(8) . . ?
C5 P1 Pd1 102.59(9) . . ?
C2 C1 C2 119.1(3) . 7 ?
C2 C1 Pd1 120.46(14) . . ?
C2 C1 Pd1 120.46(14) 7 . ?
C3 C2 C1 119.8(3) . . ?
C3 C2 C5 119.8(2) . . ?
C1 C2 C5 120.3(2) . . ?
C4 C3 C2 120.6(3) . . ?
C4 C3 H3 119.7 . . ?
C2 C3 H3 119.7 . . ?
C3 C4 C3 120.0(4) 7 . ?
C3 C4 H4 120.0 7 . ?
C3 C4 H4 120.0 . . ?
C2 C5 P1 108.49(17) . . ?
C2 C5 H5A 110.0 . . ?
P1 C5 H5A 110.0 . . ?
C2 C5 H5B 110.0 . . ?
P1 C5 H5B 110.0 . . ?
H5A C5 H5B 108.4 . . ?
C12 C11 C16 118.8(2) . . ?
C12 C11 P1 118.25(18) . . ?
C16 C11 P1 122.89(19) . . ?
C11 C12 C13 120.0(3) . . ?
C11 C12 H12 120.0 . . ?
C13 C12 H12 120.0 . . ?
C14 C13 C12 121.0(3) . . ?
C14 C13 H13 119.5 . . ?
C12 C13 H13 119.5 . . ?
C13 C14 C15 119.8(3) . . ?
C13 C14 H14 120.1 . . ?
C15 C14 H14 120.1 . . ?
C14 C15 C16 120.6(3) . . ?
C14 C15 H15 119.7 . . ?
C16 C15 H15 119.7 . . ?
C11 C16 C15 119.8(3) . . ?
C11 C16 H16 120.1 . . ?
C15 C16 H16 120.1 . . ?
C22 C21 C26 118.5(3) . . ?
C22 C21 P1 121.6(2) . . ?
C26 C21 P1 119.9(2) . . ?
C21 C22 C23 120.1(3) . . ?
C21 C22 H22 120.0 . . ?
C23 C22 H22 120.0 . . ?
C24 C23 C22 120.5(3) . . ?
C24 C23 H23 119.7 . . ?
C22 C23 H23 119.7 . . ?
C25 C24 C23 119.3(3) . . ?
C25 C24 H24 120.3 . . ?
C23 C24 H24 120.3 . . ?
C24 C25 C26 122.6(4) . . ?
C24 C25 H25 118.7 . . ?
C26 C25 H25 118.7 . . ?
C21 C26 C25 119.0(3) . . ?
C21 C26 H26 120.5 . . ?
C25 C26 H26 120.5 . . ?
C31 O1 C31 106.9(9) 8_665 . ?
O1 C31 C32 104.7(6) . . ?
O1 C31 H31A 110.8 . . ?
C32 C31 H31A 110.8 . . ?
O1 C31 H31B 110.8 . . ?
C32 C31 H31B 110.8 . . ?
H31A C31 H31B 108.9 . . ?
C31 C32 C32 100.9(5) . 8_665 ?
C31 C32 H32A 111.6 . . ?
C32 C32 H32A 111.6 8_665 . ?
C31 C32 H32B 111.6 . . ?
C32 C32 H32B 111.6 8_665 . ?
H32A C32 H32B 109.4 . . ?

loop_
_geom_bond_atom_site_label_1
_geom_bond_atom_site_label_2
_geom_bond_distance
_geom_bond_site_symmetry_2
_geom_bond_publ_flag
Pd1 C1 2.038(3) . ?
Pd1 P1 2.2938(6) . ?
Pd1 P1 2.2938(6) 7 ?
Pd1 Cl1 2.4123(8) . ?
P1 C11 1.820(2) . ?
P1 C21 1.823(3) . ?
P1 C5 1.832(3) . ?
C1 C2 1.412(3) . ?
C1 C2 1.412(3) 7 ?
C2 C3 1.402(4) . ?
C2 C5 1.488(4) . ?
C3 C4 1.386(4) . ?
C3 H3 0.9300 . ?
C4 C3 1.386(4) 7 ?
C4 H4 0.9300 . ?
C5 H5A 0.9700 . ?
C5 H5B 0.9700 . ?
C11 C12 1.383(4) . ?
C11 C16 1.396(3) . ?
C12 C13 1.399(4) . ?
C12 H12 0.9300 . ?
C13 C14 1.353(5) . ?
C13 H13 0.9300 . ?
C14 C15 1.373(5) . ?
C14 H14 0.9300 . ?
C15 C16 1.396(4) . ?
C15 H15 0.9300 . ?
C16 H16 0.9300 . ?
C21 C22 1.377(4) . ?
C21 C26 1.380(4) . ?
C22 C23 1.393(5) . ?
C22 H22 0.9300 . ?
C23 C24 1.346(5) . ?
C23 H23 0.9300 . ?
C24 C25 1.329(5) . ?
C24 H24 0.9300 . ?
C25 C26 1.381(5) . ?
C25 H25 0.9300 . ?
C26 H26 0.9300 . ?
O1 C31 1.450(9) 8_665 ?
O1 C31 1.450(9) . ?
C31 C32 1.467(10) . ?
C31 H31A 0.9700 . ?
C31 H31B 0.9700 . ?
C32 C32 1.478(14) 8_665 ?
C32 H32A 0.9700 . ?
C32 H32B 0.9700 . ?
